data_4124555
loop_
_publ_author_name
'Nguyen, Andy I.'
'Ziegler, Micah S.'
'O\~na-Burgos, Pascual'
'Sturzbecher-Hohne, Manuel'
'Kim, Wooyul'
'Bellone, Donatela E.'
'Tilley, T. Don'

_publ_section_title
;
 Mechanistic Investigations of Water Oxidation by a Molecular Cobalt Oxide
 Analogue: Evidence for a Highly Oxidized Intermediate and Exclusive
 Terminal Oxo Participation.
;
_journal_issue 40
_journal_name_full 'Journal of the American Chemical Society'
_journal_page_first 12865
_journal_page_last 12872
_journal_paper_doi 10.1021/jacs.5b08396
_journal_volume 137
_journal_year 2015
_chemical_formula_sum 'C29 H34 Cl2 Co4 F6 N4 O12 P'
_chemical_formula_weight 1082.19
_chemical_name_systematic
;
 ?
;
_space_group_crystal_system orthorhombic
_space_group_IT_number 61
_space_group_name_Hall '-P 2ac 2ab'
_space_group_name_H-M_alt 'P b c a'
_symmetry_space_group_name_Hall '-P 2ac 2ab'
_symmetry_space_group_name_H-M 'P b c a'
_atom_sites_solution_hydrogens geom
_audit_creation_method SHELXL-2013
_cell_angle_alpha 90.000(5)
_cell_angle_beta 90.000(5)
_cell_angle_gamma 90.000(5)
_cell_formula_units_Z 8
_cell_length_a 19.345(5)
_cell_length_b 16.662(5)
_cell_length_c 24.699(5)
_cell_measurement_reflns_used 9780
_cell_measurement_temperature 293(2)
_cell_measurement_theta_max 25.34
_cell_measurement_theta_min 2.31
_cell_volume 7961(4)
_computing_cell_refinement 'Bruker SAINT'
_computing_data_collection 'Bruker APEX2'
_computing_data_reduction 'Bruker SAINT'
_computing_molecular_graphics 'Bruker SHELXTL'
_computing_publication_material 'Bruker SHELXTL'
_computing_structure_refinement 'SHELXL-2013 (Sheldrick, 2013)'
_computing_structure_solution 'SHELXS-97 (Sheldrick 2008)'
_diffrn_ambient_temperature 293(2)
_diffrn_detector_area_resol_mean 8.366
_diffrn_measured_fraction_theta_full 1.000
_diffrn_measured_fraction_theta_max 0.999
_diffrn_measurement_device_type 'Bruker APEX-II CCD'
_diffrn_measurement_method '\f and \w scans'
_diffrn_radiation_type MoK\a
_diffrn_radiation_wavelength 0.71073
_diffrn_reflns_av_R_equivalents 0.0780
_diffrn_reflns_av_unetI/netI 0.0422
_diffrn_reflns_laue_measured_fraction_full 1.000
_diffrn_reflns_laue_measured_fraction_max 0.999
_diffrn_reflns_limit_h_max 23
_diffrn_reflns_limit_h_min -23
_diffrn_reflns_limit_k_max 20
_diffrn_reflns_limit_k_min -20
_diffrn_reflns_limit_l_max 28
_diffrn_reflns_limit_l_min -29
_diffrn_reflns_number 83451
_diffrn_reflns_point_group_measured_fraction_full 1.000
_diffrn_reflns_point_group_measured_fraction_max 0.999
_diffrn_reflns_theta_full 25.000
_diffrn_reflns_theta_max 25.416
_diffrn_reflns_theta_min 1.649
_diffrn_source 'fine-focused sealed tube'
_exptl_absorpt_coefficient_mu 1.903
_exptl_absorpt_correction_type multi-scan
_exptl_absorpt_process_details SADABS
_exptl_crystal_colour black
_exptl_crystal_density_diffrn 1.806
_exptl_crystal_description block
_exptl_crystal_F_000 4344
_exptl_crystal_size_max .001
_exptl_crystal_size_mid .001
_exptl_crystal_size_min .001
_exptl_transmission_factor_max 0.7452
_exptl_transmission_factor_min 0.5909
_refine_diff_density_max 1.980
_refine_diff_density_min -2.016
_refine_diff_density_rms 0.150
_refine_ls_extinction_method none
_refine_ls_goodness_of_fit_ref 1.028
_refine_ls_hydrogen_treatment constr
_refine_ls_matrix_type full
_refine_ls_number_parameters 527
_refine_ls_number_reflns 7325
_refine_ls_number_restraints 0
_refine_ls_restrained_S_all 1.028
_refine_ls_R_factor_all 0.0844
_refine_ls_R_factor_gt 0.0569
_refine_ls_shift/su_max 0.023
_refine_ls_shift/su_mean 0.000
_refine_ls_structure_factor_coef Fsqd
_refine_ls_weighting_details 'w=1/[\s^2^(Fo^2^)+(0.0747P)^2^+71.6821P] where P=(Fo^2^+2Fc^2^)/3'
_refine_ls_weighting_scheme calc
_refine_ls_wR_factor_gt 0.1474
_refine_ls_wR_factor_ref 0.1686
_reflns_Friedel_coverage 0.000
_reflns_number_gt 5457
_reflns_number_total 7325
_reflns_threshold_expression 'I > 2\s(I)'
_cod_data_source_file ja5b08396_si_003.cif
_cod_data_source_block shelx
_cod_depositor_comments 'Adding full bibliography for 4124554--4124556.cif.'
_cod_database_code 4124555
_shelx_space_group_comment
;
The symmetry employed for this shelxl refinement is uniquely defined
by the following loop, which should always be used as a source of
symmetry information in preference to the above space-group names.
They are only intended as comments.
;
_shelxl_version_number 2013-4

loop_
_space_group_symop_operation_xyz
'x, y, z'
'-x+1/2, -y, z+1/2'
'x+1/2, -y+1/2, -z'
'-x, y+1/2, -z+1/2'
'-x, -y, -z'
'x-1/2, y, -z-1/2'
'-x-1/2, y-1/2, z'
'x, -y-1/2, z-1/2'

loop_
_atom_site_label
_atom_site_type_symbol
_atom_site_fract_x
_atom_site_fract_y
_atom_site_fract_z
_atom_site_U_iso_or_equiv
_atom_site_adp_type
_atom_site_occupancy
_atom_site_site_symmetry_order
_atom_site_calc_flag
_atom_site_refinement_flags_posn
_atom_site_refinement_flags_adp
C1 C 0.2753(3) 0.0347(4) 0.7461(2) 0.0205(13) Uani 1 1 d . .
C2 C 0.2455(4) -0.0039(5) 0.7950(3) 0.0305(16) Uani 1 1 d . .
H2A H 0.2363 0.0363 0.8219 0.046 Uiso 1 1 calc R U
H2B H 0.2777 -0.0424 0.8092 0.046 Uiso 1 1 calc R U
H2C H 0.2032 -0.0305 0.7855 0.046 Uiso 1 1 calc R U
C3 C 0.4073(3) 0.2364(4) 0.5210(2) 0.0196(13) Uani 1 1 d . .
C4 C 0.4268(3) 0.2829(4) 0.4711(3) 0.0280(15) Uani 1 1 d . .
H4A H 0.4727 0.2683 0.4601 0.042 Uiso 1 1 calc R U
H4B H 0.4252 0.3393 0.4789 0.042 Uiso 1 1 calc R U
H4C H 0.3949 0.2708 0.4425 0.042 Uiso 1 1 calc R U
C5 C 0.2331(3) 0.2930(4) 0.6600(2) 0.0161(12) Uani 1 1 d . .
C6 C 0.1865(4) 0.3586(4) 0.6783(3) 0.0296(16) Uani 1 1 d . .
H6A H 0.1920 0.3665 0.7166 0.044 Uiso 1 1 calc R U
H6B H 0.1394 0.3443 0.6707 0.044 Uiso 1 1 calc R U
H6C H 0.1979 0.4073 0.6595 0.044 Uiso 1 1 calc R U
C7 C 0.4553(4) -0.0283(4) 0.6110(3) 0.0289(15) Uani 1 1 d . .
C8 C 0.4972(5) -0.1037(5) 0.6024(3) 0.051(2) Uani 1 1 d . .
H8A H 0.5374 -0.0912 0.5812 0.076 Uiso 1 1 calc R U
H8B H 0.4696 -0.1427 0.5836 0.076 Uiso 1 1 calc R U
H8C H 0.5111 -0.1250 0.6368 0.076 Uiso 1 1 calc R U
C9 C 0.4429(4) 0.1408(5) 0.7820(3) 0.0345(18) Uani 1 1 d . .
H9 H 0.3967 0.1378 0.7922 0.041 Uiso 1 1 calc R U
C10 C 0.4899(4) 0.1689(6) 0.8186(3) 0.047(2) Uani 1 1 d . .
H10 H 0.4757 0.1849 0.8529 0.056 Uiso 1 1 calc R U
C11 C 0.5570(4) 0.1732(5) 0.8043(3) 0.043(2) Uani 1 1 d . .
H11 H 0.5895 0.1927 0.8287 0.051 Uiso 1 1 calc R U
C12 C 0.5773(3) 0.1490(4) 0.7537(3) 0.0371(18) Uani 1 1 d . .
H12 H 0.6235 0.1513 0.7434 0.045 Uiso 1 1 calc R U
C13 C 0.5273(3) 0.1211(4) 0.7186(3) 0.0259(15) Uani 1 1 d . .
H13 H 0.5405 0.1041 0.6842 0.031 Uiso 1 1 calc R U
C14 C 0.4144(4) 0.3420(4) 0.7136(3) 0.0252(14) Uani 1 1 d . .
H14 H 0.3691 0.3396 0.7260 0.030 Uiso 1 1 calc R U
C15 C 0.4607(4) 0.3911(4) 0.7401(3) 0.0359(18) Uani 1 1 d . .
H15 H 0.4468 0.4219 0.7695 0.043 Uiso 1 1 calc R U
C16 C 0.5291(4) 0.3936(5) 0.7218(4) 0.045(2) Uani 1 1 d . .
H16 H 0.5615 0.4262 0.7388 0.054 Uiso 1 1 calc R U
C17 C 0.5471(4) 0.3474(5) 0.6786(3) 0.0399(19) Uani 1 1 d . .
H17 H 0.5925 0.3478 0.6661 0.048 Uiso 1 1 calc R U
C18 C 0.4985(3) 0.3001(4) 0.6536(3) 0.0265(15) Uani 1 1 d . .
H18 H 0.5116 0.2690 0.6241 0.032 Uiso 1 1 calc R U
C19 C 0.1602(3) 0.0090(4) 0.6215(3) 0.0225(14) Uani 1 1 d . .
H19 H 0.1823 -0.0218 0.6477 0.027 Uiso 1 1 calc R U
C20 C 0.1021(4) -0.0218(4) 0.5960(3) 0.0336(17) Uani 1 1 d . .
H20 H 0.0859 -0.0729 0.6044 0.040 Uiso 1 1 calc R U
C21 C 0.0691(4) 0.0248(5) 0.5581(3) 0.0349(17) Uani 1 1 d . .
H21 H 0.0288 0.0065 0.5416 0.042 Uiso 1 1 calc R U
C22 C 0.0959(4) 0.0989(4) 0.5446(3) 0.0324(16) Uani 1 1 d . .
H22 H 0.0751 0.1304 0.5181 0.039 Uiso 1 1 calc R U
C23 C 0.1544(3) 0.1254(4) 0.5712(3) 0.0231(14) Uani 1 1 d . .
H23 H 0.1727 0.1752 0.5622 0.028 Uiso 1 1 calc R U
C24 C 0.2833(3) -0.0363(4) 0.5311(3) 0.0278(15) Uani 1 1 d . .
H24 H 0.3008 -0.0636 0.5609 0.033 Uiso 1 1 calc R U
C25 C 0.2383(4) -0.0759(4) 0.4967(3) 0.0339(17) Uani 1 1 d . .
H25 H 0.2252 -0.1286 0.5037 0.041 Uiso 1 1 calc R U
C26 C 0.2133(4) -0.0359(5) 0.4522(3) 0.0334(17) Uani 1 1 d . .
H26 H 0.1839 -0.0617 0.4280 0.040 Uiso 1 1 calc R U
C27 C 0.2321(4) 0.0426(5) 0.4439(3) 0.0350(17) Uani 1 1 d . .
H27 H 0.2143 0.0710 0.4147 0.042 Uiso 1 1 calc R U
C28 C 0.2773(3) 0.0788(4) 0.4790(3) 0.0259(14) Uani 1 1 d . .
H28 H 0.2909 0.1315 0.4724 0.031 Uiso 1 1 calc R U
C100 C 0.0642(5) 0.1091(5) 0.9556(4) 0.050(2) Uani 1 1 d . .
H10A H 0.0187 0.1185 0.9405 0.061 Uiso 1 1 calc R U
H10B H 0.0584 0.0765 0.9879 0.061 Uiso 1 1 calc R U
N1 N 0.4608(2) 0.1175(3) 0.7322(2) 0.0183(11) Uani 1 1 d . .
N2 N 0.4323(2) 0.2975(3) 0.6705(2) 0.0180(11) Uani 1 1 d . .
N3 N 0.1854(2) 0.0817(3) 0.6096(2) 0.0160(10) Uani 1 1 d . .
N4 N 0.3028(3) 0.0404(3) 0.5229(2) 0.0189(11) Uani 1 1 d . .
O1 O 0.3231(2) 0.0450(2) 0.63311(16) 0.0167(9) Uani 1 1 d . .
O2 O 0.33457(19) 0.1731(2) 0.69032(16) 0.0151(8) Uani 1 1 d . .
O3 O 0.4233(2) 0.1441(2) 0.62298(16) 0.0168(9) Uani 1 1 d . .
O4 O 0.30116(19) 0.1743(2) 0.58952(15) 0.0140(8) Uani 1 1 d . .
O5 O 0.3404(2) 0.0276(2) 0.73921(16) 0.0198(9) Uani 1 1 d . .
O6 O 0.2335(2) 0.0719(2) 0.71580(16) 0.0181(9) Uani 1 1 d . .
O7 O 0.2087(2) 0.2226(2) 0.66438(16) 0.0172(9) Uani 1 1 d . .
O8 O 0.2924(2) 0.3132(2) 0.64328(16) 0.0172(9) Uani 1 1 d . .
O9 O 0.3958(2) 0.2788(2) 0.56285(16) 0.0187(9) Uani 1 1 d . .
O10 O 0.4046(2) 0.1604(2) 0.51681(16) 0.0198(9) Uani 1 1 d . .
O11 O 0.4306(2) 0.0052(3) 0.56919(17) 0.0218(9) Uani 1 1 d . .
O12 O 0.4463(2) -0.0082(3) 0.65993(17) 0.0225(10) Uani 1 1 d . .
F1 F 0.2161(3) 0.1794(3) 0.3395(2) 0.0670(16) Uani 1 1 d . .
F2 F 0.2540(3) 0.2496(3) 0.41302(18) 0.0488(12) Uani 1 1 d . .
F3 F 0.3201(3) 0.3222(3) 0.35782(19) 0.0563(14) Uani 1 1 d . .
F4 F 0.2844(3) 0.2521(3) 0.2849(2) 0.0694(16) Uani 1 1 d . .
F5 F 0.2073(3) 0.3128(3) 0.3413(2) 0.0737(17) Uani 1 1 d . .
F6 F 0.3279(3) 0.1874(3) 0.3568(2) 0.0595(14) Uani 1 1 d . .
P005 P 0.26764(11) 0.25074(12) 0.34932(8) 0.0348(5) Uani 1 1 d . .
Co1 Co 0.39044(4) 0.08093(5) 0.68108(3) 0.0148(2) Uani 1 1 d . .
Co2 Co 0.26115(4) 0.12678(5) 0.64992(3) 0.0142(2) Uani 1 1 d . .
Co3 Co 0.36459(4) 0.23388(5) 0.62961(3) 0.01391(19) Uani 1 1 d . .
Co4 Co 0.36435(4) 0.09345(5) 0.57352(3) 0.0158(2) Uani 1 1 d . .
Cl1 Cl 0.09888(13) 0.19985(16) 0.97439(13) 0.0722(8) Uani 1 1 d . .
Cl2 Cl 0.11268(12) 0.05448(18) 0.90873(10) 0.0651(7) Uani 1 1 d . .

loop_
_atom_site_aniso_label
_atom_site_aniso_U_11
_atom_site_aniso_U_22
_atom_site_aniso_U_33
_atom_site_aniso_U_23
_atom_site_aniso_U_13
_atom_site_aniso_U_12
C1 0.027(3) 0.016(3) 0.019(3) -0.004(3) -0.003(3) 0.002(3)
C2 0.030(4) 0.042(4) 0.020(3) 0.009(3) -0.001(3) 0.002(3)
C3 0.012(3) 0.026(4) 0.020(3) 0.002(3) -0.003(2) 0.000(2)
C4 0.027(3) 0.033(4) 0.024(4) -0.001(3) 0.001(3) -0.003(3)
C5 0.017(3) 0.019(3) 0.012(3) 0.002(2) -0.001(2) 0.000(2)
C6 0.033(4) 0.016(3) 0.040(4) 0.001(3) 0.009(3) 0.001(3)
C7 0.035(4) 0.024(4) 0.028(4) -0.007(3) -0.008(3) 0.007(3)
C8 0.076(6) 0.041(5) 0.035(5) -0.010(4) -0.004(4) 0.038(5)
C9 0.024(4) 0.059(5) 0.020(4) -0.010(3) 0.004(3) -0.018(3)
C10 0.047(5) 0.075(6) 0.018(4) -0.001(4) -0.008(3) -0.029(4)
C11 0.037(4) 0.046(5) 0.045(5) 0.009(4) -0.024(4) -0.015(4)
C12 0.017(3) 0.030(4) 0.065(6) 0.005(4) -0.007(3) 0.003(3)
C13 0.018(3) 0.022(3) 0.037(4) -0.005(3) 0.006(3) 0.001(3)
C14 0.034(4) 0.024(3) 0.018(3) -0.002(3) -0.003(3) 0.001(3)
C15 0.046(4) 0.028(4) 0.033(4) -0.012(3) -0.016(3) 0.001(3)
C16 0.054(5) 0.027(4) 0.053(5) 0.010(4) -0.028(4) -0.017(4)
C17 0.025(4) 0.047(5) 0.048(5) 0.009(4) -0.011(3) -0.010(3)
C18 0.016(3) 0.036(4) 0.027(4) 0.001(3) -0.002(3) -0.002(3)
C19 0.024(3) 0.016(3) 0.028(4) 0.004(3) -0.009(3) -0.001(3)
C20 0.033(4) 0.027(4) 0.040(4) 0.007(3) -0.017(3) -0.016(3)
C21 0.031(4) 0.043(5) 0.031(4) 0.002(3) -0.017(3) -0.011(3)
C22 0.033(4) 0.032(4) 0.032(4) 0.004(3) -0.016(3) -0.001(3)
C23 0.026(3) 0.022(3) 0.022(3) -0.002(3) -0.007(3) -0.001(3)
C24 0.032(4) 0.019(3) 0.031(4) 0.000(3) -0.003(3) 0.000(3)
C25 0.038(4) 0.023(4) 0.041(4) -0.006(3) -0.005(3) -0.008(3)
C26 0.040(4) 0.042(4) 0.018(3) -0.011(3) -0.004(3) -0.007(3)
C27 0.044(4) 0.036(4) 0.026(4) -0.005(3) -0.013(3) -0.005(3)
C28 0.034(4) 0.026(4) 0.018(3) 0.000(3) -0.005(3) 0.002(3)
C100 0.065(6) 0.034(5) 0.053(5) 0.001(4) -0.005(5) 0.019(4)
N1 0.014(2) 0.021(3) 0.020(3) 0.003(2) -0.001(2) 0.000(2)
N2 0.020(3) 0.015(3) 0.019(3) 0.001(2) -0.004(2) 0.000(2)
N3 0.015(2) 0.016(3) 0.018(3) 0.001(2) 0.000(2) 0.0040(19)
N4 0.022(3) 0.018(3) 0.017(3) -0.002(2) 0.000(2) 0.004(2)
O1 0.021(2) 0.013(2) 0.016(2) -0.0001(16) -0.0046(17) 0.0034(17)
O2 0.0117(19) 0.014(2) 0.019(2) -0.0005(16) -0.0013(16) 0.0007(16)
O3 0.016(2) 0.017(2) 0.017(2) -0.0010(17) -0.0033(16) 0.0033(16)
O4 0.0136(19) 0.011(2) 0.018(2) -0.0011(16) -0.0043(16) 0.0021(15)
O5 0.023(2) 0.017(2) 0.020(2) 0.0013(17) -0.0044(18) 0.0014(18)
O6 0.016(2) 0.018(2) 0.020(2) -0.0004(17) -0.0016(17) -0.0018(17)
O7 0.015(2) 0.015(2) 0.022(2) 0.0009(17) -0.0014(17) 0.0006(16)
O8 0.017(2) 0.014(2) 0.020(2) 0.0015(17) -0.0018(17) -0.0009(16)
O9 0.021(2) 0.019(2) 0.016(2) 0.0003(17) -0.0001(17) 0.0001(17)
O10 0.019(2) 0.020(2) 0.020(2) 0.0002(18) 0.0000(17) 0.0016(17)
O11 0.025(2) 0.021(2) 0.019(2) -0.0027(18) -0.0014(18) 0.0060(18)
O12 0.025(2) 0.020(2) 0.023(2) -0.0020(18) -0.0053(18) 0.0060(18)
F1 0.061(3) 0.045(3) 0.096(4) -0.007(3) -0.019(3) -0.019(3)
F2 0.055(3) 0.051(3) 0.040(3) 0.005(2) 0.013(2) -0.002(2)
F3 0.076(4) 0.049(3) 0.044(3) -0.010(2) 0.016(2) -0.027(3)
F4 0.114(5) 0.059(3) 0.035(3) -0.005(2) -0.011(3) -0.012(3)
F5 0.089(4) 0.051(3) 0.081(4) 0.004(3) -0.024(3) 0.023(3)
F6 0.056(3) 0.056(3) 0.066(3) -0.012(3) -0.010(3) 0.022(3)
P005 0.0443(11) 0.0283(10) 0.0318(10) 0.0002(8) -0.0072(9) -0.0034(8)
Co1 0.0144(4) 0.0152(4) 0.0149(4) -0.0013(3) -0.0027(3) 0.0026(3)
Co2 0.0143(4) 0.0113(4) 0.0170(4) 0.0003(3) -0.0030(3) 0.0001(3)
Co3 0.0133(4) 0.0135(4) 0.0150(4) -0.0013(3) -0.0006(3) -0.0009(3)
Co4 0.0181(4) 0.0142(4) 0.0152(4) -0.0014(3) -0.0033(3) 0.0018(3)
Cl1 0.0533(14) 0.0570(15) 0.106(2) -0.0109(15) -0.0024(14) -0.0042(12)
Cl2 0.0486(13) 0.0881(19) 0.0586(15) -0.0023(13) -0.0011(11) 0.0108(12)

loop_
_atom_type_symbol
_atom_type_description
_atom_type_scat_dispersion_real
_atom_type_scat_dispersion_imag
_atom_type_scat_source
C C 0.0033 0.0016 'International Tables Vol C Tables 4.2.6.8 and 6.1.1.4'
H H 0.0000 0.0000 'International Tables Vol C Tables 4.2.6.8 and 6.1.1.4'
N N 0.0061 0.0033 'International Tables Vol C Tables 4.2.6.8 and 6.1.1.4'
O O 0.0106 0.0060 'International Tables Vol C Tables 4.2.6.8 and 6.1.1.4'
F F 0.0171 0.0103 'International Tables Vol C Tables 4.2.6.8 and 6.1.1.4'
P P 0.1023 0.0942 'International Tables Vol C Tables 4.2.6.8 and 6.1.1.4'
Co Co 0.3494 0.9721 'International Tables Vol C Tables 4.2.6.8 and 6.1.1.4'
Cl Cl 0.1484 0.1585 'International Tables Vol C Tables 4.2.6.8 and 6.1.1.4'

loop_
_geom_angle_atom_site_label_1
_geom_angle_atom_site_label_2
_geom_angle_atom_site_label_3
_geom_angle
O6 C1 O5 126.8(6)
O6 C1 C2 116.4(5)
O5 C1 C2 116.8(5)
C1 C2 H2A 109.5
C1 C2 H2B 109.5
H2A C2 H2B 109.5
C1 C2 H2C 109.5
H2A C2 H2C 109.5
H2B C2 H2C 109.5
O9 C3 O10 127.7(6)
O9 C3 C4 115.1(5)
O10 C3 C4 117.2(5)
C3 C4 H4A 109.5
C3 C4 H4B 109.5
H4A C4 H4B 109.5
C3 C4 H4C 109.5
H4A C4 H4C 109.5
H4B C4 H4C 109.5
O8 C5 O7 127.7(5)
O8 C5 C6 117.0(5)
O7 C5 C6 115.2(5)
C5 C6 H6A 109.5
C5 C6 H6B 109.5
H6A C6 H6B 109.5
C5 C6 H6C 109.5
H6A C6 H6C 109.5
H6B C6 H6C 109.5
O12 C7 O11 127.6(6)
O12 C7 C8 115.3(6)
O11 C7 C8 117.0(6)
C7 C8 H8A 109.5
C7 C8 H8B 109.5
H8A C8 H8B 109.5
C7 C8 H8C 109.5
H8A C8 H8C 109.5
H8B C8 H8C 109.5
N1 C9 C10 122.6(7)
N1 C9 H9 118.7
C10 C9 H9 118.7
C11 C10 C9 119.1(7)
C11 C10 H10 120.4
C9 C10 H10 120.4
C10 C11 C12 120.0(7)
C10 C11 H11 120.0
C12 C11 H11 120.0
C11 C12 C13 118.1(7)
C11 C12 H12 120.9
C13 C12 H12 120.9
N1 C13 C12 122.2(7)
N1 C13 H13 118.9
C12 C13 H13 118.9
N2 C14 C15 122.5(7)
N2 C14 H14 118.8
C15 C14 H14 118.8
C14 C15 C16 118.7(7)
C14 C15 H15 120.7
C16 C15 H15 120.7
C17 C16 C15 118.6(7)
C17 C16 H16 120.7
C15 C16 H16 120.7
C16 C17 C18 120.0(7)
C16 C17 H17 120.0
C18 C17 H17 120.0
N2 C18 C17 122.1(7)
N2 C18 H18 119.0
C17 C18 H18 119.0
N3 C19 C20 122.0(6)
N3 C19 H19 119.0
C20 C19 H19 119.0
C21 C20 C19 118.5(6)
C21 C20 H20 120.8
C19 C20 H20 120.8
C20 C21 C22 119.6(6)
C20 C21 H21 120.2
C22 C21 H21 120.2
C23 C22 C21 118.7(6)
C23 C22 H22 120.6
C21 C22 H22 120.6
N3 C23 C22 122.0(6)
N3 C23 H23 119.0
C22 C23 H23 119.0
N4 C24 C25 122.5(6)
N4 C24 H24 118.8
C25 C24 H24 118.8
C26 C25 C24 118.8(7)
C26 C25 H25 120.6
C24 C25 H25 120.6
C25 C26 C27 119.2(6)
C25 C26 H26 120.4
C27 C26 H26 120.4
C28 C27 C26 119.6(7)
C28 C27 H27 120.2
C26 C27 H27 120.2
N4 C28 C27 122.1(6)
N4 C28 H28 119.0
C27 C28 H28 119.0
Cl1 C100 Cl2 115.4(6)
Cl1 C100 H10A 108.4
Cl2 C100 H10A 108.4
Cl1 C100 H10B 108.4
Cl2 C100 H10B 108.4
H10A C100 H10B 107.5
C13 N1 C9 118.0(6)
C13 N1 Co1 121.5(4)
C9 N1 Co1 120.4(4)
C14 N2 C18 118.2(6)
C14 N2 Co3 122.3(4)
C18 N2 Co3 119.5(4)
C23 N3 C19 119.0(5)
C23 N3 Co2 119.8(4)
C19 N3 Co2 121.1(4)
C24 N4 C28 117.9(6)
C24 N4 Co4 120.5(4)
C28 N4 Co4 121.7(4)
Co4 O1 Co1 93.64(18)
Co4 O1 Co2 97.78(18)
Co1 O1 Co2 94.20(18)
Co1 O2 Co2 91.92(17)
Co1 O2 Co3 99.36(18)
Co2 O2 Co3 91.75(17)
Co4 O3 Co3 92.72(17)
Co4 O3 Co1 92.27(18)
Co3 O3 Co1 99.98(18)
Co2 O4 Co4 97.78(18)
Co2 O4 Co3 94.28(17)
Co4 O4 Co3 93.77(17)
C1 O5 Co1 123.1(4)
C1 O6 Co2 123.4(4)
C5 O7 Co2 123.7(4)
C5 O8 Co3 121.7(4)
C3 O9 Co3 122.7(4)
C3 O10 Co4 121.8(4)
C7 O11 Co4 122.3(4)
C7 O12 Co1 123.0(4)
F1 P005 F5 90.4(3)
F1 P005 F3 178.7(3)
F5 P005 F3 89.9(3)
F1 P005 F6 88.9(3)
F5 P005 F6 179.1(3)
F3 P005 F6 90.8(3)
F1 P005 F2 92.2(3)
F5 P005 F2 90.5(3)
F3 P005 F2 89.1(3)
F6 P005 F2 90.0(3)
F1 P005 F4 89.2(3)
F5 P005 F4 90.9(3)
F3 P005 F4 89.5(3)
F6 P005 F4 88.6(3)
F2 P005 F4 178.0(3)
O1 Co1 O3 86.05(17)
O1 Co1 O2 86.44(17)
O3 Co1 O2 80.30(17)
O1 Co1 O12 88.40(17)
O3 Co1 O12 92.01(18)
O2 Co1 O12 171.01(18)
O1 Co1 O5 88.53(17)
O3 Co1 O5 169.05(17)
O2 Co1 O5 89.88(17)
O12 Co1 O5 97.35(18)
O1 Co1 N1 179.2(2)
O3 Co1 N1 94.77(19)
O2 Co1 N1 93.80(19)
O12 Co1 N1 91.46(19)
O5 Co1 N1 90.68(19)
O1 Co1 Co4 43.16(13)
O3 Co1 Co4 43.61(12)
O2 Co1 Co4 87.11(12)
O12 Co1 Co4 84.10(13)
O5 Co1 Co4 131.69(12)
N1 Co1 Co4 137.64(15)
O1 Co1 Co2 42.91(12)
O3 Co1 Co2 86.45(12)
O2 Co1 Co2 44.15(12)
O12 Co1 Co2 131.30(13)
O5 Co1 Co2 83.11(12)
N1 Co1 Co2 137.20(15)
Co4 Co1 Co2 62.05(3)
O1 Co1 Co3 83.25(12)
O3 Co1 Co3 39.95(12)
O2 Co1 Co3 40.42(12)
O12 Co1 Co3 131.53(14)
O5 Co1 Co3 129.86(12)
N1 Co1 Co3 97.45(15)
Co4 Co1 Co3 57.95(3)
Co2 Co1 Co3 58.01(3)
O4 Co2 O1 82.24(17)
O4 Co2 O2 86.39(17)
O1 Co2 O2 86.20(17)
O4 Co2 O7 90.84(17)
O1 Co2 O7 171.03(17)
O2 Co2 O7 87.67(17)
O4 Co2 N3 93.87(19)
O1 Co2 N3 95.11(19)
O2 Co2 N3 178.68(19)
O7 Co2 N3 91.03(19)
O4 Co2 O6 171.28(17)
O1 Co2 O6 91.12(17)
O2 Co2 O6 87.54(17)
O7 Co2 O6 95.17(17)
N3 Co2 O6 92.33(19)
O4 Co2 Co1 87.94(12)
O1 Co2 Co1 42.89(12)
O2 Co2 Co1 43.93(12)
O7 Co2 Co1 131.57(12)
N3 Co2 Co1 137.36(14)
O6 Co2 Co1 83.34(12)
O4 Co2 Co3 42.93(12)
O1 Co2 Co3 88.04(13)
O2 Co2 Co3 44.13(12)
O7 Co2 Co3 83.00(12)
N3 Co2 Co3 135.92(15)
O6 Co2 Co3 131.63(12)
Co1 Co2 Co3 64.04(3)
O4 Co2 Co4 41.16(12)
O1 Co2 Co4 41.09(12)
O2 Co2 Co4 84.36(12)
O7 Co2 Co4 131.65(12)
N3 Co2 Co4 96.69(15)
O6 Co2 Co4 131.85(12)
Co1 Co2 Co4 58.74(3)
Co3 Co2 Co4 58.89(3)
O4 Co3 O3 85.87(17)
O4 Co3 O2 86.24(17)
O3 Co3 O2 80.21(17)
O4 Co3 O9 87.61(17)
O3 Co3 O9 92.59(17)
O2 Co3 O9 170.84(17)
O4 Co3 O8 88.92(16)
O3 Co3 O8 169.45(17)
O2 Co3 O8 90.31(17)
O9 Co3 O8 96.36(17)
O4 Co3 N2 178.8(2)
O3 Co3 N2 94.10(19)
O2 Co3 N2 94.91(19)
O9 Co3 N2 91.22(19)
O8 Co3 N2 91.30(19)
O4 Co3 Co4 43.10(12)
O3 Co3 Co4 43.45(12)
O2 Co3 Co4 86.75(12)
O9 Co3 Co4 84.12(13)
O8 Co3 Co4 132.01(12)
N2 Co3 Co4 136.68(15)
O4 Co3 Co2 42.78(12)
O3 Co3 Co2 86.49(13)
O2 Co3 Co2 44.12(12)
O9 Co3 Co2 130.36(13)
O8 Co3 Co2 83.46(12)
N2 Co3 Co2 138.39(15)
Co4 Co3 Co2 61.94(3)
O4 Co3 Co1 83.00(12)
O3 Co3 Co1 40.06(12)
O2 Co3 Co1 40.22(12)
O9 Co3 Co1 132.10(13)
O8 Co3 Co1 130.11(12)
N2 Co3 Co1 97.73(15)
Co4 Co3 Co1 57.72(3)
Co2 Co3 Co1 57.95(3)
O1 Co4 O4 82.18(17)
O1 Co4 O3 86.60(17)
O4 Co4 O3 86.28(17)
O1 Co4 N4 92.80(19)
O4 Co4 N4 93.64(19)
O3 Co4 N4 179.4(2)
O1 Co4 O10 170.88(18)
O4 Co4 O10 90.05(17)
O3 Co4 O10 88.14(17)
N4 Co4 O10 92.45(19)
O1 Co4 O11 89.91(18)
O4 Co4 O11 170.80(17)
O3 Co4 O11 88.59(17)
N4 Co4 O11 91.41(19)
O10 Co4 O11 97.42(18)
O1 Co4 Co1 43.20(12)
O4 Co4 Co1 88.27(12)
O3 Co4 Co1 44.12(13)
N4 Co4 Co1 135.28(15)
O10 Co4 Co1 132.25(13)
O11 Co4 Co1 82.74(12)
O1 Co4 Co3 88.33(12)
O4 Co4 Co3 43.13(12)
O3 Co4 Co3 43.83(12)
N4 Co4 Co3 136.18(15)
O10 Co4 Co3 82.72(13)
O11 Co4 Co3 132.42(13)
Co1 Co4 Co3 64.33(3)
O1 Co4 Co2 41.13(12)
O4 Co4 Co2 41.05(12)
O3 Co4 Co2 84.55(12)
N4 Co4 Co2 94.99(15)
O10 Co4 Co2 130.84(12)
O11 Co4 Co2 130.79(13)
Co1 Co4 Co2 59.22(3)
Co3 Co4 Co2 59.18(3)

loop_
_geom_bond_atom_site_label_1
_geom_bond_atom_site_label_2
_geom_bond_distance
C1 O6 1.264(7)
C1 O5 1.276(7)
C1 C2 1.486(9)
C2 H2A 0.9600
C2 H2B 0.9600
C2 H2C 0.9600
C3 O9 1.271(7)
C3 O10 1.272(7)
C3 C4 1.503(9)
C4 H4A 0.9600
C4 H4B 0.9600
C4 H4C 0.9600
C5 O8 1.263(7)
C5 O7 1.269(7)
C5 C6 1.488(8)
C6 H6A 0.9600
C6 H6B 0.9600
C6 H6C 0.9600
C7 O12 1.266(8)
C7 O11 1.267(8)
C7 C8 1.509(9)
C8 H8A 0.9600
C8 H8B 0.9600
C8 H8C 0.9600
C9 N1 1.335(8)
C9 C10 1.363(10)
C9 H9 0.9300
C10 C11 1.348(11)
C10 H10 0.9300
C11 C12 1.370(11)
C11 H11 0.9300
C12 C13 1.381(10)
C12 H12 0.9300
C13 N1 1.332(8)
C13 H13 0.9300
C14 N2 1.342(8)
C14 C15 1.379(9)
C14 H14 0.9300
C15 C16 1.397(12)
C15 H15 0.9300
C16 C17 1.361(12)
C16 H16 0.9300
C17 C18 1.375(10)
C17 H17 0.9300
C18 N2 1.347(8)
C18 H18 0.9300
C19 N3 1.339(8)
C19 C20 1.385(9)
C19 H19 0.9300
C20 C21 1.376(10)
C20 H20 0.9300
C21 C22 1.380(10)
C21 H21 0.9300
C22 C23 1.380(9)
C22 H22 0.9300
C23 N3 1.337(8)
C23 H23 0.9300
C24 N4 1.347(8)
C24 C25 1.383(9)
C24 H24 0.9300
C25 C26 1.373(10)
C25 H25 0.9300
C26 C27 1.373(11)
C26 H26 0.9300
C27 C28 1.371(9)
C27 H27 0.9300
C28 N4 1.352(8)
C28 H28 0.9300
C100 Cl1 1.718(9)
C100 Cl2 1.746(9)
C100 H10A 0.9700
C100 H10B 0.9700
N1 Co1 1.954(5)
N2 Co3 1.964(5)
N3 Co2 1.925(5)
N4 Co4 1.940(5)
O1 Co4 1.859(4)
O1 Co1 1.860(4)
O1 Co2 1.861(4)
O2 Co1 1.892(4)
O2 Co2 1.900(4)
O2 Co3 1.900(4)
O3 Co4 1.872(4)
O3 Co3 1.885(4)
O3 Co1 1.890(4)
O4 Co2 1.858(4)
O4 Co4 1.862(4)
O4 Co3 1.863(4)
O5 Co1 1.947(4)
O6 Co2 1.941(4)
O7 Co2 1.925(4)
O8 Co3 1.953(4)
O9 Co3 1.909(4)
O10 Co4 1.953(4)
O11 Co4 1.953(4)
O12 Co1 1.910(4)
F1 P005 1.570(5)
F2 P005 1.595(5)
F3 P005 1.578(5)
F4 P005 1.624(5)
F5 P005 1.572(6)
F6 P005 1.583(5)
Co1 Co4 2.7123(12)
Co1 Co2 2.7259(12)
Co1 Co3 2.8915(13)
Co2 Co3 2.7277(12)
Co2 Co4 2.8028(12)
Co3 Co4 2.7193(12)
